data_7016514
loop_
_publ_author_name
'Ren, Zhi-Gang'
'Sun, Sha'
'Dai, Min'
'Wang, Hui-Fang'
'L\"u, Chun-Ning'
'Lang, Jian-Ping'
'Sun, Zhen-Rong'

_publ_section_title
;
 Assembly of bicyclic or monocyclic clusters from
 [(\h(5)-C(5)Me(5))(2)Mo(2)(\m(3)-S)(4)(CuMeCN)(2)](2+) with
 tetraphosphine or N,P mixed ligands: syntheses, structures and
 enhanced third-order NLO performances.
;
_journal_issue 33
_journal_name_full 'Dalton transactions (Cambridge, England : 2003)'
_journal_page_first 8391
_journal_page_last 8398
_journal_paper_doi 10.1039/c1dt10685f
_journal_volume 40
_journal_year 2011
_chemical_formula_moiety 'C76 H94 Cu4 Mo4 N4 P2 S8, 2(C H2 Cl2), 4(P F6)'
_chemical_formula_sum 'C78 H98 Cl4 Cu4 F24 Mo4 N4 P6 S8'
_chemical_formula_weight 2769.62
_space_group_IT_number 2
_symmetry_cell_setting triclinic
_symmetry_space_group_name_Hall '-P 1'
_symmetry_space_group_name_H-M 'P -1'
_atom_sites_solution_hydrogens geom
_atom_sites_solution_primary direct
_atom_sites_solution_secondary difmap
_cell_angle_alpha 75.91(3)
_cell_angle_beta 73.76(3)
_cell_angle_gamma 71.05(3)
_cell_formula_units_Z 1
_cell_length_a 12.490(3)
_cell_length_b 13.234(3)
_cell_length_c 18.823(4)
_cell_measurement_reflns_used 13054
_cell_measurement_temperature 223(2)
_cell_measurement_theta_max 27.4739
_cell_measurement_theta_min 3.0021
_cell_volume 2785.1(13)
_computing_cell_refinement 'CrystalClear, Ver. 1.30 (Rigaku/MSC, 2001)'
_computing_data_collection 'CrystalClear, Ver. 1.30 (Rigaku/MSC, 2001)'
_computing_data_reduction 'CrystalStructure, Ver. 3.60 (Rigaku/MSC, 2004)'
_computing_molecular_graphics 'ORTEPII (Johnson, 1976)'
_computing_publication_material SHELXL97
_computing_structure_refinement 'SHELXL-97 (Sheldrick, 1997)'
_computing_structure_solution 'SHELXS-97 (Sheldrick, 1990)'
_diffrn_ambient_temperature 223(2)
_diffrn_detector_area_resol_mean 0
_diffrn_measured_fraction_theta_full 0.979
_diffrn_measured_fraction_theta_max 0.979
_diffrn_measurement_device_type 'Rigaku MercuryCCD area detector'
_diffrn_measurement_method \w
_diffrn_radiation_monochromator graphite
_diffrn_radiation_source 'fine-focus sealed tube'
_diffrn_radiation_type MoK\a
_diffrn_radiation_wavelength 0.71073
_diffrn_reflns_av_R_equivalents 0.0462
_diffrn_reflns_av_sigmaI/netI 0.0816
_diffrn_reflns_limit_h_max 15
_diffrn_reflns_limit_h_min -16
_diffrn_reflns_limit_k_max 11
_diffrn_reflns_limit_k_min -17
_diffrn_reflns_limit_l_max 24
_diffrn_reflns_limit_l_min -24
_diffrn_reflns_number 24479
_diffrn_reflns_theta_full 27.44
_diffrn_reflns_theta_max 27.44
_diffrn_reflns_theta_min 3.04
_diffrn_standards_decay_% 0
_diffrn_standards_interval_count 0
_diffrn_standards_interval_time 0
_diffrn_standards_number 0
_exptl_absorpt_coefficient_mu 1.595
_exptl_absorpt_correction_T_max 0.6912
_exptl_absorpt_correction_T_min 0.3655
_exptl_absorpt_correction_type multi-scan
_exptl_absorpt_process_details 'Jacobson, R. (1998) Private communication to Rigaku Company, Tokyo, Japan.'
_exptl_crystal_colour dark-brown
_exptl_crystal_density_diffrn 1.650
_exptl_crystal_density_method 'not measured'
_exptl_crystal_description block
_exptl_crystal_F_000 1380
_exptl_crystal_size_max 0.79
_exptl_crystal_size_mid 0.56
_exptl_crystal_size_min 0.25
_refine_diff_density_max 1.651
_refine_diff_density_min -1.357
_refine_diff_density_rms 0.130
_refine_ls_extinction_method none
_refine_ls_goodness_of_fit_ref 1.054
_refine_ls_hydrogen_treatment constr
_refine_ls_matrix_type full
_refine_ls_number_parameters 531
_refine_ls_number_reflns 12434
_refine_ls_number_restraints 80
_refine_ls_restrained_S_all 1.061
_refine_ls_R_factor_all 0.0869
_refine_ls_R_factor_gt 0.0687
_refine_ls_shift/su_max 0.001
_refine_ls_shift/su_mean 0.000
_refine_ls_structure_factor_coef Fsqd
_refine_ls_weighting_details 'calc w=1/[\s^2^(Fo^2^)+(0.0993P)^2^+0.0000P] where P=(Fo^2^+2Fc^2^)/3'
_refine_ls_weighting_scheme calc
_refine_ls_wR_factor_gt 0.1896
_refine_ls_wR_factor_ref 0.2073
_reflns_number_gt 9136
_reflns_number_total 12434
_reflns_threshold_expression >2sigma(I)
_cod_data_source_file c1dt10685f.txt
_cod_data_source_block 6^.^2CH~2~Cl~2~
_cod_database_code 7016514

loop_
_symmetry_equiv_pos_as_xyz
'x, y, z'
'-x, -y, -z'

loop_
_atom_site_label
_atom_site_type_symbol
_atom_site_fract_x
_atom_site_fract_y
_atom_site_fract_z
_atom_site_U_iso_or_equiv
_atom_site_adp_type
_atom_site_occupancy
_atom_site_symmetry_multiplicity
_atom_site_calc_flag
_atom_site_refinement_flags
_atom_site_disorder_assembly
_atom_site_disorder_group
Mo1 Mo 0.76980(4) 0.26489(4) 0.18213(2) 0.03944(15) Uani 1 1 d . A .
Mo2 Mo 0.75387(4) 0.48008(4) 0.19723(2) 0.03672(15) Uani 1 1 d . . .
Cu1 Cu 0.56309(6) 0.39525(6) 0.25109(3) 0.03982(19) Uani 1 1 d . A .
Cu2 Cu 0.67135(6) 0.44233(7) 0.08662(4) 0.0466(2) Uani 1 1 d . . .
S1 S 0.59727(13) 0.29607(14) 0.15472(8) 0.0464(4) Uani 1 1 d . A .
S2 S 0.57778(12) 0.56566(12) 0.17344(7) 0.0411(3) Uani 1 1 d . A .
S3 S 0.73047(12) 0.33388(13) 0.29285(7) 0.0424(3) Uani 1 1 d . A .
S4 S 0.85909(12) 0.38914(13) 0.09672(7) 0.0429(3) Uani 1 1 d . A .
P1 P 0.39935(12) 0.41530(12) 0.33890(7) 0.0351(3) Uani 1 1 d . . .
P2 P 0.0468(3) 0.7889(2) 0.2014(2) 0.1182(12) Uani 1 1 d . . .
P3 P 0.3105(3) 0.0671(2) 0.3246(2) 0.1131(11) Uani 1 1 d . . .
F1 F 0.0278(11) 0.8421(9) 0.2677(6) 0.229(5) Uani 1 1 d U . .
F2 F 0.0733(10) 0.7376(7) 0.1271(6) 0.210(5) Uani 1 1 d U . .
F3 F -0.0807(8) 0.8212(8) 0.1999(8) 0.228(5) Uani 1 1 d U . .
F4 F 0.0499(8) 0.6729(6) 0.2444(5) 0.172(3) Uani 1 1 d U . .
F5 F 0.1805(7) 0.7581(6) 0.1950(7) 0.188(4) Uani 1 1 d U . .
F6 F 0.0511(8) 0.9007(6) 0.1516(6) 0.173(3) Uani 1 1 d U . .
F7 F 0.2939(12) 0.0210(8) 0.4109(5) 0.219(5) Uani 1 1 d U . .
F8 F 0.3178(13) 0.1144(7) 0.2418(5) 0.225(6) Uani 1 1 d U . .
F9 F 0.3950(8) 0.1290(7) 0.3263(6) 0.186(4) Uani 1 1 d U . .
F10 F 0.2074(8) 0.1724(6) 0.3407(6) 0.172(3) Uani 1 1 d U . .
F11 F 0.2234(9) 0.0089(7) 0.3258(7) 0.211(5) Uani 1 1 d U . .
F12 F 0.4135(8) -0.0361(6) 0.3107(5) 0.162(3) Uani 1 1 d U . .
N1 N 0.2928(4) 0.3674(4) 0.2453(2) 0.0443(11) Uani 1 1 d . . .
H1 H 0.2955 0.2990 0.2574 0.053 Uiso 1 1 calc R A .
N2 N 0.3445(4) 0.4934(4) 0.0161(2) 0.0459(12) Uani 1 1 d . . .
C11 C 0.7955(7) 0.5539(7) 0.2846(4) 0.066(2) Uani 1 1 d . A .
C12 C 0.7402(6) 0.6451(7) 0.2344(5) 0.075(3) Uani 1 1 d . A .
C13 C 0.8134(8) 0.6414(7) 0.1626(4) 0.071(2) Uani 1 1 d . A .
C14 C 0.9132(6) 0.5534(7) 0.1684(4) 0.063(2) Uani 1 1 d . A .
C15 C 0.8999(6) 0.5017(7) 0.2419(4) 0.0640(19) Uani 1 1 d . A .
C16 C 0.7515(10) 0.5309(10) 0.3681(6) 0.1091(16) Uani 1 1 d . . .
H16A H 0.7701 0.4532 0.3852 0.164 Uiso 1 1 calc R A .
H16B H 0.6681 0.5617 0.3803 0.164 Uiso 1 1 calc R . .
H16C H 0.7879 0.5629 0.3928 0.164 Uiso 1 1 calc R . .
C17 C 0.6336(9) 0.7276(10) 0.2575(6) 0.1091(16) Uani 1 1 d . . .
H17A H 0.5770 0.6932 0.2923 0.164 Uiso 1 1 calc R A .
H17B H 0.6031 0.7686 0.2138 0.164 Uiso 1 1 calc R . .
H17C H 0.6497 0.7760 0.2820 0.164 Uiso 1 1 calc R . .
C18 C 0.7961(10) 0.7220(10) 0.0936(6) 0.1091(16) Uani 1 1 d . . .
H18A H 0.8413 0.7725 0.0860 0.164 Uiso 1 1 calc R A .
H18B H 0.7146 0.7611 0.0989 0.164 Uiso 1 1 calc R . .
H18C H 0.8211 0.6848 0.0508 0.164 Uiso 1 1 calc R . .
C19 C 1.0219(9) 0.5260(10) 0.1068(6) 0.1091(16) Uani 1 1 d . . .
H19A H 1.0770 0.5620 0.1092 0.164 Uiso 1 1 calc R A .
H19B H 1.0014 0.5504 0.0582 0.164 Uiso 1 1 calc R . .
H19C H 1.0567 0.4482 0.1138 0.164 Uiso 1 1 calc R . .
C20 C 0.9909(9) 0.4063(9) 0.2751(6) 0.1091(16) Uani 1 1 d . . .
H20A H 1.0499 0.4329 0.2829 0.164 Uiso 1 1 calc R A .
H20B H 1.0266 0.3547 0.2407 0.164 Uiso 1 1 calc R . .
H20C H 0.9538 0.3711 0.3228 0.164 Uiso 1 1 calc R . .
C21 C 0.2674(5) 0.4263(6) 0.3051(3) 0.0460(14) Uani 1 1 d . A .
H21A H 0.2114 0.3991 0.3472 0.055 Uiso 1 1 calc R . .
H21B H 0.2310 0.5029 0.2880 0.055 Uiso 1 1 calc R . .
C22 C 0.3133(5) 0.4102(5) 0.1703(3) 0.0379(12) Uani 1 1 d . A .
C23 C 0.3346(5) 0.3430(5) 0.1165(3) 0.0462(14) Uani 1 1 d . . .
H23 H 0.3385 0.2690 0.1319 0.055 Uiso 1 1 calc R A .
C24 C 0.3492(5) 0.3877(5) 0.0425(3) 0.0478(14) Uani 1 1 d . A .
H24 H 0.3635 0.3423 0.0075 0.057 Uiso 1 1 calc R . .
C25 C 0.3269(5) 0.5558(5) 0.0675(3) 0.0440(13) Uani 1 1 d . A .
H25 H 0.3240 0.6293 0.0505 0.053 Uiso 1 1 calc R . .
C26 C 0.3129(5) 0.5180(5) 0.1433(3) 0.0400(12) Uani 1 1 d . . .
H26 H 0.3031 0.5645 0.1767 0.048 Uiso 1 1 calc R A .
C27 C 0.4032(5) 0.3078(5) 0.4212(3) 0.0431(13) Uani 1 1 d . A .
C28 C 0.3042(6) 0.3083(6) 0.4778(3) 0.0573(17) Uani 1 1 d . . .
H28 H 0.2350 0.3634 0.4739 0.069 Uiso 1 1 calc R A .
C29 C 0.3083(8) 0.2252(8) 0.5414(4) 0.073(2) Uani 1 1 d . A .
H29 H 0.2419 0.2247 0.5802 0.087 Uiso 1 1 calc R . .
C30 C 0.4100(8) 0.1454(7) 0.5460(4) 0.073(2) Uani 1 1 d . . .
H30 H 0.4125 0.0903 0.5883 0.088 Uiso 1 1 calc R A .
C31 C 0.5067(7) 0.1443(6) 0.4908(4) 0.0652(19) Uani 1 1 d . A .
H31 H 0.5756 0.0887 0.4945 0.078 Uiso 1 1 calc R . .
C32 C 0.5030(6) 0.2274(6) 0.4278(4) 0.0529(15) Uani 1 1 d . . .
H32 H 0.5703 0.2276 0.3898 0.063 Uiso 1 1 calc R A .
C33 C 0.3654(5) 0.5402(5) 0.3748(3) 0.0405(12) Uani 1 1 d . A .
C34 C 0.3846(6) 0.5428(6) 0.4436(3) 0.0545(16) Uani 1 1 d . . .
H34 H 0.4079 0.4776 0.4762 0.065 Uiso 1 1 calc R A .
C35 C 0.3697(7) 0.6403(7) 0.4641(4) 0.0654(19) Uani 1 1 d . A .
H35 H 0.3869 0.6406 0.5096 0.079 Uiso 1 1 calc R . .
C36 C 0.3306(7) 0.7366(7) 0.4197(4) 0.071(2) Uani 1 1 d . . .
H36 H 0.3189 0.8025 0.4350 0.085 Uiso 1 1 calc R A .
C37 C 0.3081(8) 0.7359(7) 0.3514(5) 0.075(2) Uani 1 1 d . A .
H37 H 0.2797 0.8017 0.3210 0.090 Uiso 1 1 calc R . .
C38 C 0.3274(6) 0.6392(6) 0.3282(4) 0.0591(17) Uani 1 1 d . . .
H38 H 0.3152 0.6394 0.2811 0.071 Uiso 1 1 calc R A .
C1 C 0.8386(5) 0.0906(6) 0.2524(3) 0.071(3) Uiso 0.639(7) 1 d PG A 1
C2 C 0.7701(5) 0.0756(6) 0.2097(3) 0.067(3) Uiso 0.639(7) 1 d PG A 1
C3 C 0.8235(5) 0.0973(5) 0.1332(3) 0.063(3) Uiso 0.639(7) 1 d PG A 1
C4 C 0.9250(5) 0.1256(5) 0.1285(3) 0.052(2) Uiso 0.639(7) 1 d PG A 1
C5 C 0.9344(5) 0.1215(5) 0.2022(3) 0.063(3) Uiso 0.639(7) 1 d PG A 1
C6 C 0.8139(8) 0.0761(9) 0.3363(5) 0.119(6) Uiso 0.639(7) 1 d PG A 1
H6A H 0.7407 0.1270 0.3541 0.178 Uiso 0.639(7) 1 calc PR A 1
H6B H 0.8756 0.0894 0.3514 0.178 Uiso 0.639(7) 1 calc PR A 1
H6C H 0.8095 0.0027 0.3575 0.178 Uiso 0.639(7) 1 calc PR A 1
C7 C 0.6599(8) 0.0424(9) 0.2403(5) 0.119(6) Uiso 0.639(7) 1 d PG A 1
H7A H 0.6198 0.0697 0.2869 0.178 Uiso 0.639(7) 1 calc PR A 1
H7B H 0.6779 -0.0360 0.2497 0.178 Uiso 0.639(7) 1 calc PR A 1
H7C H 0.6107 0.0720 0.2042 0.178 Uiso 0.639(7) 1 calc PR A 1
C8 C 0.7800(8) 0.0912(9) 0.0682(4) 0.097(5) Uiso 0.639(7) 1 d PG A 1
H8A H 0.7950 0.0159 0.0643 0.146 Uiso 0.639(7) 1 calc PR A 1
H8B H 0.8197 0.1279 0.0223 0.146 Uiso 0.639(7) 1 calc PR A 1
H8C H 0.6973 0.1258 0.0759 0.146 Uiso 0.639(7) 1 calc PR A 1
C9 C 1.0084(7) 0.1550(8) 0.0577(4) 0.084(4) Uiso 0.639(7) 1 d PG A 1
H9A H 1.0558 0.1926 0.0682 0.127 Uiso 0.639(7) 1 calc PR A 1
H9B H 0.9655 0.2018 0.0206 0.127 Uiso 0.639(7) 1 calc PR A 1
H9C H 1.0578 0.0897 0.0385 0.127 Uiso 0.639(7) 1 calc PR A 1
C10 C 1.0293(8) 0.1457(9) 0.2234(5) 0.118(6) Uiso 0.639(7) 1 d PG A 1
H10A H 1.0832 0.0784 0.2404 0.177 Uiso 0.639(7) 1 calc PR A 1
H10B H 0.9962 0.1885 0.2634 0.177 Uiso 0.639(7) 1 calc PR A 1
H10C H 1.0702 0.1861 0.1801 0.177 Uiso 0.639(7) 1 calc PR A 1
C1A C 0.9014(7) 0.1073(8) 0.2388(4) 0.067(2) Uiso 0.361(7) 1 d PG A 2
C2A C 0.8061(7) 0.0748(8) 0.2340(4) 0.067(2) Uiso 0.361(7) 1 d PG A 2
C3A C 0.8076(7) 0.0855(8) 0.1568(4) 0.067(2) Uiso 0.361(7) 1 d PG A 2
C4A C 0.9037(7) 0.1247(8) 0.1138(4) 0.067(2) Uiso 0.361(7) 1 d PG A 2
C5A C 0.9618(7) 0.1381(8) 0.1646(4) 0.067(2) Uiso 0.361(7) 1 d PG A 2
C6A C 0.9330(11) 0.1089(13) 0.3104(6) 0.067(2) Uiso 0.361(7) 1 d PG A 2
H6A1 H 0.9806 0.0377 0.3276 0.100 Uiso 0.361(7) 1 calc PR A 2
H6A2 H 0.8628 0.1280 0.3485 0.100 Uiso 0.361(7) 1 calc PR A 2
H6A3 H 0.9759 0.1619 0.3009 0.100 Uiso 0.361(7) 1 calc PR A 2
C7A C 0.7186(11) 0.0358(12) 0.2995(6) 0.067(2) Uiso 0.361(7) 1 d PG A 2
H7A1 H 0.6450 0.0537 0.2851 0.100 Uiso 0.361(7) 1 calc PR A 2
H7A2 H 0.7083 0.0706 0.3416 0.100 Uiso 0.361(7) 1 calc PR A 2
H7A3 H 0.7463 -0.0422 0.3138 0.100 Uiso 0.361(7) 1 calc PR A 2
C8A C 0.7219(11) 0.0599(13) 0.1257(6) 0.067(2) Uiso 0.361(7) 1 d PG A 2
H8A1 H 0.6784 0.0167 0.1650 0.100 Uiso 0.361(7) 1 calc PR A 2
H8A2 H 0.7634 0.0196 0.0849 0.100 Uiso 0.361(7) 1 calc PR A 2
H8A3 H 0.6690 0.1268 0.1073 0.100 Uiso 0.361(7) 1 calc PR A 2
C9A C 0.9383(11) 0.1479(13) 0.0292(6) 0.067(2) Uiso 0.361(7) 1 d PG A 2
H9A1 H 1.0108 0.0956 0.0120 0.100 Uiso 0.361(7) 1 calc PR A 2
H9A2 H 0.9482 0.2204 0.0132 0.100 Uiso 0.361(7) 1 calc PR A 2
H9A3 H 0.8783 0.1427 0.0080 0.100 Uiso 0.361(7) 1 calc PR A 2
C10A C 1.0688(11) 0.1781(12) 0.1433(6) 0.067(2) Uiso 0.361(7) 1 d PG A 2
H10D H 1.0728 0.2078 0.1845 0.100 Uiso 0.361(7) 1 calc PR A 2
H10E H 1.0650 0.2340 0.0991 0.100 Uiso 0.361(7) 1 calc PR A 2
H10F H 1.1373 0.1183 0.1326 0.100 Uiso 0.361(7) 1 calc PR A 2
C39 C 0.3558(19) -0.0524(15) 0.1233(11) 0.105(6) Uiso 0.50 1 d PD . .
H39A H 0.4019 -0.0553 0.1586 0.126 Uiso 0.50 1 calc PR . .
H39B H 0.2770 -0.0527 0.1515 0.126 Uiso 0.50 1 calc PR . .
Cl1 Cl 0.415(2) -0.1559(19) 0.0784(13) 0.423(13) Uiso 0.50 1 d PD . .
Cl2 Cl 0.3530(12) 0.0701(11) 0.0514(8) 0.248(5) Uiso 0.50 1 d PD . .
C40 C -0.023(2) 0.3133(19) 0.5305(17) 0.084(8) Uiso 0.319(3) 1 d PD A 1
H40A H -0.0744 0.3053 0.5804 0.101 Uiso 0.319(3) 1 calc PR A 1
H40B H -0.0779 0.3405 0.4969 0.101 Uiso 0.319(3) 1 calc PR A 1
Cl3 Cl 0.006(4) 0.184(2) 0.522(2) 0.45(2) Uiso 0.319(3) 1 d PD A 1
Cl4 Cl -0.0166(17) 0.4378(15) 0.5336(10) 0.215(7) Uiso 0.319(3) 1 d PD . 1
C40A C 0.013(4) 0.243(3) 0.486(3) 0.096(16) Uiso 0.181(3) 1 d PD A 2
H40C H 0.0093 0.2075 0.5388 0.116 Uiso 0.181(3) 1 calc PR A 2
H40D H 0.0932 0.2167 0.4590 0.116 Uiso 0.181(3) 1 calc PR A 2
Cl3A Cl -0.076(3) 0.201(3) 0.4504(17) 0.200(11) Uiso 0.181(3) 1 d PD A 2
Cl4A Cl -0.013(3) 0.381(3) 0.484(2) 0.248(16) Uiso 0.181(3) 1 d PD A 2

loop_
_atom_site_aniso_label
_atom_site_aniso_U_11
_atom_site_aniso_U_22
_atom_site_aniso_U_33
_atom_site_aniso_U_23
_atom_site_aniso_U_13
_atom_site_aniso_U_12
Mo1 0.0390(3) 0.0367(3) 0.0359(2) -0.0037(2) -0.0053(2) -0.0057(2)
Mo2 0.0383(3) 0.0429(3) 0.0295(2) -0.00473(19) -0.00536(19) -0.0146(2)
Cu1 0.0370(4) 0.0461(5) 0.0337(3) -0.0060(3) -0.0042(3) -0.0115(3)
Cu2 0.0494(4) 0.0556(5) 0.0318(3) -0.0051(3) -0.0124(3) -0.0091(4)
S1 0.0471(8) 0.0481(10) 0.0474(8) -0.0141(7) -0.0091(6) -0.0142(7)
S2 0.0424(7) 0.0403(9) 0.0356(6) -0.0046(6) -0.0061(6) -0.0083(6)
S3 0.0435(8) 0.0489(9) 0.0309(6) 0.0014(6) -0.0094(6) -0.0123(7)
S4 0.0415(7) 0.0477(9) 0.0327(6) -0.0063(6) -0.0001(6) -0.0104(6)
P1 0.0376(7) 0.0398(9) 0.0276(6) -0.0033(5) -0.0066(5) -0.0125(6)
P2 0.124(2) 0.0547(17) 0.201(3) -0.0526(19) -0.106(2) 0.0249(15)
P3 0.154(3) 0.0541(17) 0.163(3) 0.0259(18) -0.106(2) -0.0426(19)
F1 0.315(14) 0.177(10) 0.220(10) -0.133(8) -0.090(9) 0.001(9)
F2 0.297(12) 0.111(7) 0.254(10) -0.072(7) -0.176(9) 0.028(7)
F3 0.148(7) 0.130(8) 0.443(18) -0.101(9) -0.148(9) 0.021(6)
F4 0.218(9) 0.071(5) 0.207(8) -0.011(5) -0.068(7) -0.004(5)
F5 0.147(6) 0.081(5) 0.372(13) -0.060(6) -0.157(8) 0.021(4)
F6 0.181(8) 0.057(4) 0.264(10) -0.030(5) -0.087(7) 0.023(4)
F7 0.374(15) 0.123(8) 0.169(8) 0.015(6) -0.144(9) -0.037(9)
F8 0.463(18) 0.120(7) 0.151(7) 0.043(6) -0.162(9) -0.124(10)
F9 0.193(8) 0.114(7) 0.310(12) -0.055(7) -0.122(8) -0.051(6)
F10 0.188(8) 0.074(5) 0.236(9) 0.005(5) -0.064(7) -0.019(5)
F11 0.209(9) 0.095(6) 0.375(14) 0.058(7) -0.178(9) -0.078(6)
F12 0.169(7) 0.080(5) 0.235(9) -0.016(5) -0.062(6) -0.026(5)
N1 0.057(3) 0.042(3) 0.039(2) 0.001(2) -0.020(2) -0.017(2)
N2 0.055(3) 0.045(3) 0.037(2) -0.006(2) -0.020(2) -0.005(2)
C11 0.080(5) 0.088(6) 0.049(3) -0.023(4) -0.001(4) -0.052(5)
C12 0.052(4) 0.080(6) 0.113(7) -0.060(5) -0.001(4) -0.026(4)
C13 0.106(6) 0.065(5) 0.064(4) 0.012(4) -0.037(4) -0.054(5)
C14 0.053(4) 0.083(6) 0.065(4) -0.023(4) 0.003(3) -0.040(4)
C15 0.055(4) 0.076(6) 0.077(5) -0.015(4) -0.026(4) -0.027(4)
C16 0.115(4) 0.121(4) 0.119(4) -0.036(3) -0.022(3) -0.060(3)
C17 0.115(4) 0.121(4) 0.119(4) -0.036(3) -0.022(3) -0.060(3)
C18 0.115(4) 0.121(4) 0.119(4) -0.036(3) -0.022(3) -0.060(3)
C19 0.115(4) 0.121(4) 0.119(4) -0.036(3) -0.022(3) -0.060(3)
C20 0.115(4) 0.121(4) 0.119(4) -0.036(3) -0.022(3) -0.060(3)
C21 0.040(3) 0.063(4) 0.033(3) -0.013(3) -0.004(2) -0.010(3)
C22 0.040(3) 0.037(3) 0.036(3) -0.005(2) -0.015(2) -0.006(2)
C23 0.061(4) 0.034(3) 0.045(3) -0.004(2) -0.025(3) -0.006(3)
C24 0.062(4) 0.040(4) 0.044(3) -0.010(3) -0.021(3) -0.007(3)
C25 0.053(3) 0.043(4) 0.039(3) -0.009(2) -0.016(3) -0.010(3)
C26 0.044(3) 0.045(4) 0.033(2) -0.007(2) -0.011(2) -0.011(3)
C27 0.055(3) 0.046(4) 0.037(3) -0.004(2) -0.016(3) -0.023(3)
C28 0.054(4) 0.065(5) 0.042(3) -0.003(3) -0.003(3) -0.012(3)
C29 0.080(5) 0.084(6) 0.048(4) 0.010(4) -0.005(4) -0.037(5)
C30 0.116(7) 0.058(5) 0.050(4) 0.013(3) -0.020(4) -0.044(5)
C31 0.089(5) 0.042(4) 0.060(4) 0.010(3) -0.026(4) -0.017(4)
C32 0.057(4) 0.049(4) 0.053(3) 0.002(3) -0.013(3) -0.022(3)
C33 0.043(3) 0.037(3) 0.038(3) -0.006(2) -0.004(2) -0.010(2)
C34 0.064(4) 0.054(4) 0.048(3) -0.008(3) -0.014(3) -0.018(3)
C35 0.081(5) 0.061(5) 0.066(4) -0.030(4) -0.019(4) -0.019(4)
C36 0.088(6) 0.049(5) 0.074(5) -0.025(4) -0.018(4) -0.008(4)
C37 0.094(6) 0.046(5) 0.083(5) -0.010(4) -0.033(5) -0.006(4)
C38 0.073(5) 0.044(4) 0.051(3) -0.008(3) -0.012(3) -0.004(3)

loop_
_atom_type_symbol
_atom_type_description
_atom_type_scat_dispersion_real
_atom_type_scat_dispersion_imag
_atom_type_scat_source
C C 0.0033 0.0016 'International Tables Vol C Tables 4.2.6.8 and 6.1.1.4'
H H 0.0000 0.0000 'International Tables Vol C Tables 4.2.6.8 and 6.1.1.4'
N N 0.0061 0.0033 'International Tables Vol C Tables 4.2.6.8 and 6.1.1.4'
P P 0.1023 0.0942 'International Tables Vol C Tables 4.2.6.8 and 6.1.1.4'
S S 0.1246 0.1234 'International Tables Vol C Tables 4.2.6.8 and 6.1.1.4'
Cu Cu 0.3201 1.2651 'International Tables Vol C Tables 4.2.6.8 and 6.1.1.4'
Mo Mo -1.6832 0.6857 'International Tables Vol C Tables 4.2.6.8 and 6.1.1.4'
F F 0.0171 0.0103 'International Tables Vol C Tables 4.2.6.8 and 6.1.1.4'
Cl Cl 0.1484 0.1585 'International Tables Vol C Tables 4.2.6.8 and 6.1.1.4'

loop_
_geom_angle_atom_site_label_1
_geom_angle_atom_site_label_2
_geom_angle_atom_site_label_3
_geom_angle
_geom_angle_site_symmetry_1
_geom_angle_site_symmetry_3
S1 Mo1 S4 106.19(6) . .
S1 Mo1 S3 105.87(6) . .
S4 Mo1 S3 100.35(6) . .
S1 Mo1 C5 140.32(15) . .
S4 Mo1 C5 99.85(14) . .
S3 Mo1 C5 98.11(14) . .
S1 Mo1 C4 116.87(13) . .
S4 Mo1 C4 87.39(14) . .
S3 Mo1 C4 132.44(13) . .
C5 Mo1 C4 34.69(11) . .
S1 Mo1 C1 115.00(15) . .
S4 Mo1 C1 134.32(14) . .
S3 Mo1 C1 87.00(15) . .
C5 Mo1 C1 34.67(11) . .
C4 Mo1 C1 57.26(17) . .
S1 Mo1 C3A 85.3(2) . .
S4 Mo1 C3A 120.45(19) . .
S3 Mo1 C3A 133.1(2) . .
C5 Mo1 C3A 55.5(2) . .
C4 Mo1 C3A 39.8(2) . .
C1 Mo1 C3A 48.4(2) . .
S1 Mo1 C2A 100.0(2) . .
S4 Mo1 C2A 141.5(2) . .
S3 Mo1 C2A 98.9(2) . .
C5 Mo1 C2A 44.4(2) . .
C4 Mo1 C2A 55.4(2) . .
C1 Mo1 C2A 16.9(2) . .
C3A Mo1 C2A 34.36(15) . .
S1 Mo1 C4A 106.6(2) . .
S4 Mo1 C4A 88.4(2) . .
S3 Mo1 C4A 142.4(2) . .
C5 Mo1 C4A 44.2(2) . .
C4 Mo1 C4A 10.5(2) . .
C1 Mo1 C4A 62.2(2) . .
C3A Mo1 C4A 34.31(15) . .
C2A Mo1 C4A 57.0(2) . .
S1 Mo1 C1A 134.2(2) . .
S4 Mo1 C1A 114.63(19) . .
S3 Mo1 C1A 86.7(2) . .
C5 Mo1 C1A 17.1(2) . .
C4 Mo1 C1A 48.7(2) . .
C1 Mo1 C1A 20.1(2) . .
C3A Mo1 C1A 56.9(2) . .
C2A Mo1 C1A 34.25(15) . .
C4A Mo1 C1A 56.8(2) . .
S1 Mo1 C5A 140.0(2) . .
S4 Mo1 C5A 85.3(2) . .
S3 Mo1 C5A 109.5(2) . .
C5 Mo1 C5A 17.0(2) . .
C4 Mo1 C5A 23.7(2) . .
C1 Mo1 C5A 50.4(2) . .
C3A Mo1 C5A 56.9(2) . .
C2A Mo1 C5A 56.8(2) . .
C4A Mo1 C5A 34.17(15) . .
C1A Mo1 C5A 34.10(15) . .
S1 Mo1 C3 85.78(14) . .
S4 Mo1 C3 110.17(13) . .
S3 Mo1 C3 142.88(14) . .
C5 Mo1 C3 56.99(17) . .
C4 Mo1 C3 34.07(10) . .
C1 Mo1 C3 56.60(16) . .
C3A Mo1 C3 10.6(2) . .
C2A Mo1 C3 43.9(2) . .
C4A Mo1 C3 26.5(2) . .
C1A Mo1 C3 61.9(2) . .
C5A Mo1 C3 54.6(2) . .
S2 Mo2 C15 142.6(2) . .
S2 Mo2 S4 106.18(6) . .
C15 Mo2 S4 102.4(2) . .
S2 Mo2 S3 106.04(6) . .
C15 Mo2 S3 91.8(2) . .
S4 Mo2 S3 100.49(6) . .
S2 Mo2 C11 112.5(2) . .
C15 Mo2 C11 34.4(3) . .
S4 Mo2 C11 136.7(2) . .
S3 Mo2 C11 87.1(2) . .
S2 Mo2 C14 126.8(2) . .
C15 Mo2 C14 34.1(3) . .
S4 Mo2 C14 84.07(18) . .
S3 Mo2 C14 123.6(2) . .
C11 Mo2 C14 57.5(2) . .
S2 Mo2 C13 93.0(2) . .
C15 Mo2 C13 57.3(3) . .
S4 Mo2 C13 102.2(2) . .
S3 Mo2 C13 144.81(18) . .
C11 Mo2 C13 58.1(3) . .
C14 Mo2 C13 34.7(3) . .
S2 Mo2 C12 85.1(2) . .
C15 Mo2 C12 57.5(3) . .
S4 Mo2 C12 136.4(2) . .
S3 Mo2 C12 117.0(2) . .
C11 Mo2 C12 35.5(3) . .
C14 Mo2 C12 57.4(3) . .
C13 Mo2 C12 34.3(3) . .
S2 Mo2 Cu2 55.65(5) . .
C15 Mo2 Cu2 152.24(19) . .
S4 Mo2 Cu2 51.86(4) . .
S3 Mo2 Cu2 102.24(5) . .
C11 Mo2 Cu2 166.4(2) . .
C14 Mo2 Cu2 122.08(18) . .
C13 Mo2 Cu2 112.93(17) . .
C12 Mo2 Cu2 131.2(3) . .
S2 Mo2 Cu1 55.74(4) . .
C15 Mo2 Cu1 138.90(19) . .
S4 Mo2 Cu1 102.34(5) . .
S3 Mo2 Cu1 51.63(5) . .
C11 Mo2 Cu1 114.99(16) . .
C14 Mo2 Cu1 172.38(17) . .
C13 Mo2 Cu1 144.7(2) . .
C12 Mo2 Cu1 117.93(18) . .
Cu2 Mo2 Cu1 65.51(3) . .
S2 Mo2 Mo1 99.39(5) . .
C15 Mo2 Mo1 117.3(2) . .
S4 Mo2 Mo1 52.01(5) . .
S3 Mo2 Mo1 52.28(4) . .
C11 Mo2 Mo1 134.5(2) . .
C14 Mo2 Mo1 124.8(2) . .
C13 Mo2 Mo1 153.6(2) . .
C12 Mo2 Mo1 169.1(3) . .
Cu2 Mo2 Mo1 58.33(3) . .
Cu1 Mo2 Mo1 58.48(3) . .
P1 Cu1 S3 116.21(6) . .
P1 Cu1 S1 121.24(6) . .
S3 Cu1 S1 104.39(7) . .
P1 Cu1 S2 111.28(7) . .
S3 Cu1 S2 102.80(6) . .
S1 Cu1 S2 98.05(6) . .
P1 Cu1 Mo1 150.47(5) . .
S3 Cu1 Mo1 54.33(4) . .
S1 Cu1 Mo1 51.11(5) . .
S2 Cu1 Mo1 98.25(5) . .
P1 Cu1 Mo2 139.46(5) . .
S3 Cu1 Mo2 53.70(4) . .
S1 Cu1 Mo2 98.55(5) . .
S2 Cu1 Mo2 50.35(5) . .
Mo1 Cu1 Mo2 62.12(3) . .
P1 Cu1 Cu2 146.16(5) . .
S3 Cu1 Cu2 96.95(5) . .
S1 Cu1 Cu2 50.20(5) . .
S2 Cu1 Cu2 50.79(5) . .
Mo1 Cu1 Cu2 56.67(4) . .
Mo2 Cu1 Cu2 56.93(3) . .
N2 Cu2 S4 111.83(16) 2_665 .
N2 Cu2 S1 122.51(16) 2_665 .
S4 Cu2 S1 104.58(7) . .
N2 Cu2 S2 113.51(16) 2_665 .
S4 Cu2 S2 103.51(6) . .
S1 Cu2 S2 98.62(6) . .
N2 Cu2 Mo1 147.26(16) 2_665 .
S4 Cu2 Mo1 54.33(5) . .
S1 Cu2 Mo1 51.37(5) . .
S2 Cu2 Mo1 99.07(5) . .
N2 Cu2 Mo2 138.15(16) 2_665 .
S4 Cu2 Mo2 54.04(5) . .
S1 Cu2 Mo2 99.21(5) . .
S2 Cu2 Mo2 50.74(4) . .
Mo1 Cu2 Mo2 62.57(3) . .
N2 Cu2 Cu1 150.02(15) 2_665 .
S4 Cu2 Cu1 97.66(5) . .
S1 Cu2 Cu1 50.33(5) . .
S2 Cu2 Cu1 51.27(4) . .
Mo1 Cu2 Cu1 57.16(4) . .
Mo2 Cu2 Cu1 57.56(3) . .
Mo1 S1 Cu2 73.51(6) . .
Mo1 S1 Cu1 73.91(6) . .
Cu2 S1 Cu1 79.47(6) . .
Mo2 S2 Cu2 73.62(5) . .
Mo2 S2 Cu1 73.92(6) . .
Cu2 S2 Cu1 77.94(6) . .
Cu1 S3 Mo2 74.67(6) . .
Cu1 S3 Mo1 73.70(5) . .
Mo2 S3 Mo1 75.69(5) . .
Cu2 S4 Mo1 73.45(6) . .
Cu2 S4 Mo2 74.10(5) . .
Mo1 S4 Mo2 75.89(5) . .
C33 P1 C27 105.5(3) . .
C33 P1 C21 104.7(3) . .
C27 P1 C21 106.1(3) . .
C33 P1 Cu1 110.49(18) . .
C27 P1 Cu1 114.6(2) . .
C21 P1 Cu1 114.57(17) . .
F1 P2 F3 94.6(7) . .
F1 P2 F4 98.0(6) . .
F3 P2 F4 95.0(6) . .
F1 P2 F6 86.9(6) . .
F3 P2 F6 87.0(6) . .
F4 P2 F6 174.6(6) . .
F1 P2 F5 89.3(6) . .
F3 P2 F5 174.9(8) . .
F4 P2 F5 87.7(5) . .
F6 P2 F5 89.9(5) . .
F1 P2 F2 175.8(8) . .
F3 P2 F2 87.7(6) . .
F4 P2 F2 85.4(5) . .
F6 P2 F2 89.7(6) . .
F5 P2 F2 88.2(6) . .
F11 P3 F8 92.2(6) . .
F11 P3 F9 177.4(7) . .
F8 P3 F9 89.2(6) . .
F11 P3 F12 91.5(5) . .
F8 P3 F12 94.8(6) . .
F9 P3 F12 90.6(5) . .
F11 P3 F7 85.3(6) . .
F8 P3 F7 176.2(8) . .
F9 P3 F7 93.2(6) . .
F12 P3 F7 88.2(5) . .
F11 P3 F10 89.7(6) . .
F8 P3 F10 86.5(6) . .
F9 P3 F10 88.2(5) . .
F12 P3 F10 178.2(6) . .
F7 P3 F10 90.6(6) . .
C22 N1 C21 125.1(5) . .
C22 N1 H1 117.4 . .
C21 N1 H1 117.4 . .
C25 N2 C24 116.5(5) . .
C25 N2 Cu2 121.2(4) . 2_665
C24 N2 Cu2 120.9(4) . 2_665
C15 C11 C12 106.7(6) . .
C15 C11 C16 128.0(9) . .
C12 C11 C16 124.9(8) . .
C15 C11 Mo2 72.0(4) . .
C12 C11 Mo2 73.8(4) . .
C16 C11 Mo2 124.6(5) . .
C13 C12 C11 106.8(7) . .
C13 C12 C17 128.2(10) . .
C11 C12 C17 124.9(8) . .
C13 C12 Mo2 72.0(4) . .
C11 C12 Mo2 70.6(4) . .
C17 C12 Mo2 126.1(6) . .
C12 C13 C14 108.3(7) . .
C12 C13 C18 126.5(10) . .
C14 C13 C18 124.9(8) . .
C12 C13 Mo2 73.7(4) . .
C14 C13 Mo2 72.5(4) . .
C18 C13 Mo2 124.5(6) . .
C15 C14 C13 107.7(7) . .
C15 C14 C19 125.3(9) . .
C13 C14 C19 126.7(8) . .
C15 C14 Mo2 71.6(4) . .
C13 C14 Mo2 72.8(4) . .
C19 C14 Mo2 125.5(5) . .
C14 C15 C11 110.4(8) . .
C14 C15 C20 125.8(8) . .
C11 C15 C20 123.6(8) . .
C14 C15 Mo2 74.3(4) . .
C11 C15 Mo2 73.5(4) . .
C20 C15 Mo2 123.4(6) . .
C11 C16 H16A 109.5 . .
C11 C16 H16B 109.5 . .
H16A C16 H16B 109.5 . .
C11 C16 H16C 109.5 . .
H16A C16 H16C 109.5 . .
H16B C16 H16C 109.5 . .
C12 C17 H17A 109.5 . .
C12 C17 H17B 109.5 . .
H17A C17 H17B 109.5 . .
C12 C17 H17C 109.5 . .
H17A C17 H17C 109.5 . .
H17B C17 H17C 109.5 . .
C13 C18 H18A 109.5 . .
C13 C18 H18B 109.5 . .
H18A C18 H18B 109.5 . .
C13 C18 H18C 109.5 . .
H18A C18 H18C 109.5 . .
H18B C18 H18C 109.5 . .
C14 C19 H19A 109.5 . .
C14 C19 H19B 109.5 . .
H19A C19 H19B 109.5 . .
C14 C19 H19C 109.5 . .
H19A C19 H19C 109.5 . .
H19B C19 H19C 109.5 . .
C15 C20 H20A 109.5 . .
C15 C20 H20B 109.5 . .
H20A C20 H20B 109.5 . .
C15 C20 H20C 109.5 . .
H20A C20 H20C 109.5 . .
H20B C20 H20C 109.5 . .
N1 C21 P1 113.1(4) . .
N1 C21 H21A 109.0 . .
P1 C21 H21A 109.0 . .
N1 C21 H21B 109.0 . .
P1 C21 H21B 109.0 . .
H21A C21 H21B 107.8 . .
N1 C22 C26 123.2(5) . .
N1 C22 C23 119.3(5) . .
C26 C22 C23 117.4(5) . .
C24 C23 C22 118.8(6) . .
C24 C23 H23 120.6 . .
C22 C23 H23 120.6 . .
N2 C24 C23 124.1(5) . .
N2 C24 H24 117.9 . .
C23 C24 H24 117.9 . .
N2 C25 C26 123.8(6) . .
N2 C25 H25 118.1 . .
C26 C25 H25 118.1 . .
C25 C26 C22 119.3(5) . .
C25 C26 H26 120.3 . .
C22 C26 H26 120.3 . .
C32 C27 C28 119.5(6) . .
C32 C27 P1 120.6(5) . .
C28 C27 P1 119.9(5) . .
C27 C28 C29 119.4(7) . .
C27 C28 H28 120.3 . .
C29 C28 H28 120.3 . .
C30 C29 C28 119.5(7) . .
C30 C29 H29 120.2 . .
C28 C29 H29 120.2 . .
C31 C30 C29 121.4(7) . .
C31 C30 H30 119.3 . .
C29 C30 H30 119.3 . .
C30 C31 C32 119.2(7) . .
C30 C31 H31 120.4 . .
C32 C31 H31 120.4 . .
C27 C32 C31 121.0(6) . .
C27 C32 H32 119.5 . .
C31 C32 H32 119.5 . .
C34 C33 C38 118.5(6) . .
C34 C33 P1 122.9(5) . .
C38 C33 P1 118.4(4) . .
C35 C34 C33 120.3(7) . .
C35 C34 H34 119.8 . .
C33 C34 H34 119.8 . .
C36 C35 C34 121.3(7) . .
C36 C35 H35 119.4 . .
C34 C35 H35 119.4 . .
C35 C36 C37 119.3(7) . .
C35 C36 H36 120.4 . .
C37 C36 H36 120.4 . .
C38 C37 C36 120.4(8) . .
C38 C37 H37 119.8 . .
C36 C37 H37 119.8 . .
C37 C38 C33 120.2(7) . .
C37 C38 H38 119.9 . .
C33 C38 H38 119.9 . .
C5 C1 C2 108.0 . .
C5 C1 C6 126.0 . .
C2 C1 C6 126.0 . .
C5 C1 Mo1 71.4(2) . .
C2 C1 Mo1 74.9(2) . .
C6 C1 Mo1 119.5(2) . .
C3 C2 C1 108.0 . .
C3 C2 C7 126.0 . .
C1 C2 C7 126.0 . .
C3 C2 Mo1 73.1(2) . .
C1 C2 Mo1 71.1(2) . .
C7 C2 Mo1 121.6(2) . .
C2 C3 C4 108.0 . .
C2 C3 C8 126.0 . .
C4 C3 C8 126.0 . .
C2 C3 Mo1 73.2(2) . .
C4 C3 Mo1 71.0(2) . .
C8 C3 Mo1 121.5(2) . .
C3 C4 C5 108.0 . .
C3 C4 C9 126.0 . .
C5 C4 C9 126.0 . .
C3 C4 Mo1 74.9(2) . .
C5 C4 Mo1 71.5(2) . .
C9 C4 Mo1 119.5(2) . .
C1 C5 C4 108.0 . .
C1 C5 C10 126.0 . .
C4 C5 C10 126.0 . .
C1 C5 Mo1 73.9(2) . .
C4 C5 Mo1 73.8(2) . .
C10 C5 Mo1 118.2(2) . .
C5A C1A C2A 108.1 . .
C5A C1A C6A 126.0 . .
C2A C1A C6A 126.0 . .
C5A C1A Mo1 73.2(3) . .
C2A C1A Mo1 72.4(3) . .
C6A C1A Mo1 120.3(3) . .
C3A C2A C1A 108.0 . .
C3A C2A C7A 126.0 . .
C1A C2A C7A 126.0 . .
C3A C2A Mo1 72.7(3) . .
C1A C2A Mo1 73.4(3) . .
C7A C2A Mo1 119.8(3) . .
C2A C3A C4A 108.0 . .
C2A C3A C8A 126.0 . .
C4A C3A C8A 125.9 . .
C2A C3A Mo1 72.9(3) . .
C4A C3A Mo1 73.3(3) . .
C8A C3A Mo1 119.6(3) . .
C3A C4A C5A 108.0 . .
C3A C4A C9A 126.1 . .
C5A C4A C9A 126.0 . .
C3A C4A Mo1 72.4(3) . .
C5A C4A Mo1 73.3(3) . .
C9A C4A Mo1 120.1(3) . .
C1A C5A C4A 108.0 . .
C1A C5A C10A 126.0 . .
C4A C5A C10A 126.0 . .
C1A C5A Mo1 72.7(3) . .
C4A C5A Mo1 72.5(3) . .
C10A C5A Mo1 120.5(3) . .
C1A C6A H6A1 109.5 . .
C1A C6A H6A2 109.5 . .
H6A1 C6A H6A2 109.5 . .
C1A C6A H6A3 109.5 . .
H6A1 C6A H6A3 109.5 . .
H6A2 C6A H6A3 109.5 . .
C2A C7A H7A1 109.5 . .
C2A C7A H7A2 109.5 . .
H7A1 C7A H7A2 109.5 . .
C2A C7A H7A3 109.5 . .
H7A1 C7A H7A3 109.5 . .
H7A2 C7A H7A3 109.5 . .
C3A C8A H8A1 109.5 . .
C3A C8A H8A2 109.5 . .
H8A1 C8A H8A2 109.5 . .
C3A C8A H8A3 109.5 . .
H8A1 C8A H8A3 109.5 . .
H8A2 C8A H8A3 109.5 . .
C4A C9A H9A1 109.5 . .
C4A C9A H9A2 109.5 . .
H9A1 C9A H9A2 109.5 . .
C4A C9A H9A3 109.5 . .
H9A1 C9A H9A3 109.5 . .
H9A2 C9A H9A3 109.5 . .
C5A C10A H10D 109.5 . .
C5A C10A H10E 109.5 . .
H10D C10A H10E 109.5 . .
C5A C10A H10F 109.5 . .
H10D C10A H10F 109.5 . .
H10E C10A H10F 109.5 . .
Cl1 C39 Cl2 106.4(14) . .
Cl1 C39 H39A 110.5 . .
Cl2 C39 H39A 110.5 . .
Cl1 C39 H39B 110.5 . .
Cl2 C39 H39B 110.5 . .
H39A C39 H39B 108.6 . .
Cl3 C40 Cl4 166(3) . .
Cl3 C40 H40A 94.5 . .
Cl4 C40 H40A 94.5 . .
Cl3 C40 H40B 94.5 . .
Cl4 C40 H40B 94.5 . .
H40A C40 H40B 103.2 . .
C40 Cl4 Cl4 139(2) . 2_566
Cl4A C40A Cl3A 119(3) . .
Cl4A C40A H40C 107.6 . .
Cl3A C40A H40C 107.6 . .
Cl4A C40A H40D 107.6 . .
Cl3A C40A H40D 107.6 . .
H40C C40A H40D 107.1 . .

loop_
_geom_bond_atom_site_label_1
_geom_bond_atom_site_label_2
_geom_bond_distance
_geom_bond_site_symmetry_2
Mo1 S1 2.2406(17) .
Mo1 S4 2.3308(17) .
Mo1 S3 2.3412(16) .
Mo1 C5 2.350(7) .
Mo1 C4 2.380(6) .
Mo1 C1 2.381(7) .
Mo1 C3A 2.405(10) .
Mo1 C2A 2.408(10) .
Mo1 C4A 2.416(10) .
Mo1 C1A 2.421(10) .
Mo1 C5A 2.427(9) .
Mo1 C3 2.430(6) .
Mo2 S2 2.2376(17) .
Mo2 C15 2.330(6) .
Mo2 S4 2.3336(17) .
Mo2 S3 2.3336(17) .
Mo2 C11 2.349(6) .
Mo2 C14 2.365(6) .
Mo2 C13 2.369(7) .
Mo2 C12 2.392(7) .
Mo2 Cu2 2.7726(10) .
Mo2 Cu1 2.7924(11) .
Cu1 P1 2.2261(17) .
Cu1 S3 2.2701(17) .
Cu1 S1 2.3574(17) .
Cu1 S2 2.4019(18) .
Cu1 Cu2 3.0112(13) .
Cu2 N2 1.950(4) 2_665
Cu2 S4 2.2676(17) .
Cu2 S1 2.3532(19) .
Cu2 S2 2.3859(18) .
P1 C33 1.816(6) .
P1 C27 1.830(6) .
P1 C21 1.879(6) .
P2 F1 1.505(8) .
P2 F3 1.516(9) .
P2 F4 1.545(8) .
P2 F6 1.556(9) .
P2 F5 1.561(8) .
P2 F2 1.607(9) .
P3 F11 1.516(8) .
P3 F8 1.520(8) .
P3 F9 1.542(8) .
P3 F12 1.560(9) .
P3 F7 1.571(9) .
P3 F10 1.586(9) .
N1 C22 1.372(7) .
N1 C21 1.429(7) .
N1 H1 0.8700 .
N2 C25 1.348(7) .
N2 C24 1.353(8) .
N2 Cu2 1.950(4) 2_665
C11 C15 1.386(11) .
C11 C12 1.448(12) .
C11 C16 1.503(11) .
C12 C13 1.405(11) .
C12 C17 1.455(13) .
C13 C14 1.412(12) .
C13 C18 1.485(13) .
C14 C15 1.377(10) .
C14 C19 1.525(12) .
C15 C20 1.536(13) .
C16 H16A 0.9700 .
C16 H16B 0.9700 .
C16 H16C 0.9700 .
C17 H17A 0.9700 .
C17 H17B 0.9700 .
C17 H17C 0.9700 .
C18 H18A 0.9700 .
C18 H18B 0.9700 .
C18 H18C 0.9700 .
C19 H19A 0.9700 .
C19 H19B 0.9700 .
C19 H19C 0.9700 .
C20 H20A 0.9700 .
C20 H20B 0.9700 .
C20 H20C 0.9700 .
C21 H21A 0.9800 .
C21 H21B 0.9800 .
C22 C26 1.392(8) .
C22 C23 1.421(8) .
C23 C24 1.361(8) .
C23 H23 0.9400 .
C24 H24 0.9400 .
C25 C26 1.374(7) .
C25 H25 0.9400 .
C26 H26 0.9400 .
C27 C32 1.365(9) .
C27 C28 1.388(8) .
C28 C29 1.415(10) .
C28 H28 0.9400 .
C29 C30 1.371(12) .
C29 H29 0.9400 .
C30 C31 1.354(11) .
C30 H30 0.9400 .
C31 C32 1.407(9) .
C31 H31 0.9400 .
C32 H32 0.9400 .
C33 C34 1.391(8) .
C33 C38 1.407(9) .
C34 C35 1.378(9) .
C34 H34 0.9400 .
C35 C36 1.366(11) .
C35 H35 0.9400 .
C36 C37 1.392(11) .
C36 H36 0.9400 .
C37 C38 1.378(10) .
C37 H37 0.9400 .
C38 H38 0.9400 .
C1 C5 1.410(3) .
C1 C2 1.410(3) .
C1 C6 1.498(4) .
C2 C3 1.410(3) .
C2 C7 1.499(4) .
C3 C4 1.410(3) .
C3 C8 1.499(4) .
C4 C5 1.410(3) .
C4 C9 1.499(4) .
C5 C10 1.498(4) .
C6 H6A 0.9700 .
C6 H6B 0.9700 .
C6 H6C 0.9700 .
C7 H7A 0.9700 .
C7 H7B 0.9700 .
C7 H7C 0.9700 .
C8 H8A 0.9700 .
C8 H8B 0.9700 .
C8 H8C 0.9700 .
C9 H9A 0.9700 .
C9 H9B 0.9700 .
C9 H9C 0.9700 .
C10 H10A 0.9700 .
C10 H10B 0.9700 .
C10 H10C 0.9700 .
C1A C5A 1.421(4) .
C1A C2A 1.422(4) .
C1A C6A 1.512(5) .
C2A C3A 1.421(4) .
C2A C7A 1.511(5) .
C3A C4A 1.422(4) .
C3A C8A 1.512(5) .
C4A C5A 1.423(4) .
C4A C9A 1.511(5) .
C5A C10A 1.512(5) .
C6A H6A1 0.9700 .
C6A H6A2 0.9700 .
C6A H6A3 0.9700 .
C7A H7A1 0.9700 .
C7A H7A2 0.9700 .
C7A H7A3 0.9700 .
C8A H8A1 0.9700 .
C8A H8A2 0.9700 .
C8A H8A3 0.9700 .
C9A H9A1 0.9700 .
C9A H9A2 0.9700 .
C9A H9A3 0.9700 .
C10A H10D 0.9700 .
C10A H10E 0.9700 .
C10A H10F 0.9700 .
C39 Cl1 1.642(17) .
C39 Cl2 1.839(15) .
C39 H39A 0.9800 .
C39 H39B 0.9800 .
C40 Cl3 1.666(18) .
C40 Cl4 1.694(17) .
C40 H40A 0.9800 .
C40 H40B 0.9800 .
Cl4 Cl4 1.90(3) 2_566
C40A Cl4A 1.73(2) .
C40A Cl3A 1.75(2) .
C40A H40C 0.9800 .
C40A H40D 0.9800 .
